data_7701762
loop_
_publ_author_name
'Kazeminejad, Neda'
'M\"unzfeld, Luca'
'Gamer, Michael T.'
'Roesky, Peter W.'

_publ_section_title
;
 Mono- and bimetallic amidinate samarium complexes - synthesis, structure,
 and hydroamination catalysis.
;
_journal_issue 23
_journal_name_full 'Dalton transactions (Cambridge, England : 2003)'
_journal_page_first 8153
_journal_page_last 8160
_journal_paper_doi 10.1039/c9dt01418g
_journal_volume 48
_journal_year 2019
_chemical_formula_moiety 'C50 H106 N8 O Si8 Sm2, 0.5(C7 H8)'
_chemical_formula_sum 'C50 H106 N8 O Si8 Sm2'
_chemical_formula_weight 1360.84
_space_group_crystal_system orthorhombic
_space_group_IT_number 23
_space_group_name_Hall 'I 2 2'
_space_group_name_H-M_alt 'I 2 2 2'
_atom_sites_solution_hydrogens geom
_audit_creation_date 2017-12-06
_audit_creation_method
;
Olex2 1.2
(compiled 2017.08.10 svn.r3458 for OlexSys, GUI svn.r5381)
;
_audit_update_record
;
2019-03-22 deposited with the CCDC.	2019-05-01 downloaded from the CCDC.
;
_cell_angle_alpha 90
_cell_angle_beta 90
_cell_angle_gamma 90
_cell_formula_units_Z 4
_cell_length_a 10.5585(7)
_cell_length_b 20.1286(14)
_cell_length_c 34.786(3)
_cell_measurement_reflns_used 9535
_cell_measurement_temperature 100
_cell_measurement_theta_max 28.44
_cell_measurement_theta_min 1.17
_cell_volume 7393.0(10)
_computing_cell_refinement 'X-Area Recipe 1.33.0.0 (STOE, 2015)'
_computing_data_collection 'X-Area Pilatus3_SV 1.31.127.0 (STOE, 2016)'
_computing_data_reduction
;
X-Area Integrate 1.71.0.0 (STOE, 2016)
X-Area LANA 1.70.0.0 (STOE, 2017)
;
_computing_molecular_graphics 'Diamond 4, Olex2 (Dolomanov et al., 2009)'
_computing_publication_material
;
STOE & Cie GmbH, X-Area, software package for collecting single-crystal or
multi-domain crystal data on STOE area-detector diffractometers, for image 
processing, for the correction and scaling of reflection intensities and 
for outlier rejection, version 1.77, Darmstadt 2016
MS Word (Microsoft)
Olex2 (Dolomanov et al., 2009)
;
_computing_structure_refinement 'SHELXL-2017/1 (Sheldrick, 2015)'
_computing_structure_solution 'SHELXS-2017/1 (Sheldrick, 2015)'
_diffrn_ambient_temperature 100
_diffrn_detector Pilatus100K
_diffrn_detector_area_resol_mean 5.81
_diffrn_detector_type 'DECTRIS PILATUS 100K'
_diffrn_measured_fraction_theta_full 0.997
_diffrn_measured_fraction_theta_max 0.873
_diffrn_measurement_device 'Eulerian 4-circle diffractometer'
_diffrn_measurement_device_type 'STOE STADIVARI'
_diffrn_measurement_method 'rotation method, \w scans'
_diffrn_radiation_collimation '0.5 mm diameter, monocapillary'
_diffrn_radiation_monochromator 'plane graphite'
_diffrn_radiation_polarisn_norm 0
_diffrn_radiation_type MoK\a
_diffrn_radiation_wavelength 0.71073
_diffrn_reflns_av_R_equivalents 0.0945
_diffrn_reflns_av_unetI/netI 0.1477
_diffrn_reflns_Laue_measured_fraction_full 0.997
_diffrn_reflns_Laue_measured_fraction_max 0.873
_diffrn_reflns_limit_h_max 14
_diffrn_reflns_limit_h_min -10
_diffrn_reflns_limit_k_max 27
_diffrn_reflns_limit_k_min -27
_diffrn_reflns_limit_l_max 48
_diffrn_reflns_limit_l_min -45
_diffrn_reflns_number 17973
_diffrn_reflns_point_group_measured_fraction_full 0.996
_diffrn_reflns_point_group_measured_fraction_max 0.834
_diffrn_reflns_theta_full 26.000
_diffrn_reflns_theta_max 30.111
_diffrn_reflns_theta_min 1.169
_diffrn_source 'Mo Genix 3D HF'
_diffrn_source_current 1.000
_diffrn_source_power 0.050
_diffrn_source_voltage 50
_exptl_absorpt_coefficient_mu 1.74
_exptl_absorpt_correction_T_max 0.7495
_exptl_absorpt_correction_T_min 0.1221
_exptl_absorpt_correction_type multi-scan
_exptl_absorpt_process_details
;
STOE X-Red32, absorption correction by Gaussian integration, analogous to
P. Coppens, "The Evaluation of Absorption and Extinction in Single-Crystal
Structure Analysis", published in: F. R. Ahmed (Editor), "Crystallographic
Computing", Munksgaard, Copenhagen (1970), 255 - 270.
Afterwards scaling of reflection intensities was performed within STOE LANA.
J. Koziskova, F. Hahn, J. Richter, J. Kozisek, "Comparison of different
absorption corrections on the model structure of tetrakis(\m~2~-acetato)-
diaqua-di-copper(II)", Acta Chimica Slovaca, vol. 9, no. 2, 2016, pp. 136 - 140.
;
_exptl_crystal_colour colorless
_exptl_crystal_density_diffrn 1.223
_exptl_crystal_density_method 'not measured'
_exptl_crystal_description needle
_exptl_crystal_F_000 2824
_exptl_crystal_size_max 0.506
_exptl_crystal_size_mid 0.213
_exptl_crystal_size_min 0.055
_refine_diff_density_max 2.228
_refine_diff_density_min -0.745
_refine_diff_density_rms 0.175
_refine_ls_abs_structure_details
;
 Flack x determined using 1305 quotients [(I+)-(I-)]/[(I+)+(I-)]
 (Parsons, Flack and Wagner, Acta Cryst. B69 (2013) 249-259).
;
_refine_ls_abs_structure_Flack 0.23(4)
_refine_ls_extinction_method none
_refine_ls_goodness_of_fit_ref 1.017
_refine_ls_hydrogen_treatment constr
_refine_ls_matrix_type full
_refine_ls_number_parameters 328
_refine_ls_number_reflns 9097
_refine_ls_number_restraints 0
_refine_ls_restrained_S_all 1.017
_refine_ls_R_factor_all 0.1752
_refine_ls_R_factor_gt 0.0984
_refine_ls_shift/su_max 0.000
_refine_ls_shift/su_mean 0.000
_refine_ls_structure_factor_coef Fsqd
_refine_ls_weighting_details 'w=1/[\s^2^(Fo^2^)+(0.1410P)^2^] where P=(Fo^2^+2Fc^2^)/3'
_refine_ls_weighting_scheme calc
_refine_ls_wR_factor_gt 0.2236
_refine_ls_wR_factor_ref 0.2681
_reflns_Friedel_coverage 0.750
_reflns_Friedel_fraction_full 0.995
_reflns_Friedel_fraction_max 0.787
_reflns_number_gt 4872
_reflns_number_total 9097
_reflns_threshold_expression 'I > 2\s(I)'
_cod_data_source_file c9dt01418g2.cif
_cod_data_source_block nkn150
_cod_database_code 7701762
_shelx_shelxl_version_number 2017/1
_shelx_space_group_comment
;
The symmetry employed for this shelxl refinement is uniquely defined
by the following loop, which should always be used as a source of
symmetry information in preference to the above space-group names.
They are only intended as comments.
;
_shelx_estimated_absorpt_t_max 0.910
_shelx_estimated_absorpt_t_min 0.473
_olex2_refinement_description
;
1. Fixed Uiso
 At 1.2 times of:
  All C(H) groups
 At 1.5 times of:
  All C(H,H,H) groups
2.a Ternary CH refined with riding coordinates:
 C8(H8), C11(H11)
2.b Aromatic/amide H refined with riding coordinates:
 C5(H5), C6(H6), C7(H7)
2.c Idealised Me refined as rotating group:
 C9(H9A,H9B,H9C), C10(H10A,H10B,H10C), C12(H12A,H12B,H12C), C13(H13A,H13B,
 H13C), C14(H14A,H14B,H14C), C15(H15A,H15B,H15C), C16(H16A,H16B,H16C), C17(H17A,
 H17B,H17C), C18(H18A,H18B,H18C), C19(H19A,H19B,H19C), C20(H20A,H20B,H20C),
 C21(H21A,H21B,H21C), C22(H22A,H22B,H22C), C23(H23A,H23B,H23C), C24(H24A,H24B,
 H24C), C25(H25A,H25B,H25C)
;
_olex2_diffrn_ambient_temperature_device 'Oxford Cryosystems'
_olex2_submission_special_instructions 'No special instructions were received'

loop_
_space_group_symop_operation_xyz
'x, y, z'
'-x, -y, z'
'-x, y, -z'
'x, -y, -z'
'x+1/2, y+1/2, z+1/2'
'-x+1/2, -y+1/2, z+1/2'
'-x+1/2, y+1/2, -z+1/2'
'x+1/2, -y+1/2, -z+1/2'

loop_
_atom_site_label
_atom_site_type_symbol
_atom_site_fract_x
_atom_site_fract_y
_atom_site_fract_z
_atom_site_U_iso_or_equiv
_atom_site_adp_type
_atom_site_occupancy
_atom_site_site_symmetry_order
_atom_site_calc_flag
_atom_site_refinement_flags_posn
_atom_site_refinement_flags_adp
_atom_site_refinement_flags_occupancy
Sm Sm 0.62254(10) 0.28889(4) 0.37286(3) 0.0516(3) Uani 1 1 d . . .
Si1 Si 0.5901(6) 0.1300(3) 0.33118(18) 0.0599(15) Uani 1 1 d . . .
Si2 Si 0.4551(6) 0.1651(3) 0.40672(19) 0.0565(14) Uani 1 1 d . . .
Si3 Si 0.8771(7) 0.2556(3) 0.43224(17) 0.0577(13) Uani 1 1 d . . .
Si4 Si 0.7337(7) 0.3870(3) 0.4421(2) 0.0680(18) Uani 1 1 d . . .
O O 0.500000 0.500000 0.2766(6) 0.057(5) Uani 1 2 d S T P
N1 N 0.6933(16) 0.3505(8) 0.3188(5) 0.051(4) Uani 1 1 d . . .
N2 N 0.4857(18) 0.3517(7) 0.3304(5) 0.056(4) Uani 1 1 d . . .
N3 N 0.5511(17) 0.1821(7) 0.3689(6) 0.062(5) Uani 1 1 d . . .
N4 N 0.7637(17) 0.3111(9) 0.4217(6) 0.064(5) Uani 1 1 d . . .
C1 C 0.5752(18) 0.3638(8) 0.3060(6) 0.047(5) Uani 1 1 d . . .
C2 C 0.5573(18) 0.3842(10) 0.2659(6) 0.054(5) Uani 1 1 d . . .
C3 C 0.5247(17) 0.4461(8) 0.2530(6) 0.047(4) Uani 1 1 d . . .
C4 C 0.5150(19) 0.4644(9) 0.2140(6) 0.052(5) Uani 1 1 d . . .
C5 C 0.539(2) 0.4181(11) 0.1862(6) 0.059(5) Uani 1 1 d . . .
H5 H 0.537400 0.429616 0.159741 0.071 Uiso 1 1 calc R . .
C6 C 0.567(2) 0.3534(9) 0.1980(7) 0.059(6) Uani 1 1 d . . .
H6 H 0.577296 0.319210 0.179404 0.071 Uiso 1 1 calc R . .
C7 C 0.5785(19) 0.3394(9) 0.2357(6) 0.052(5) Uani 1 1 d . . .
H7 H 0.603122 0.295503 0.242363 0.062 Uiso 1 1 calc R . .
C8 C 0.803(2) 0.3749(9) 0.2989(6) 0.053(5) Uani 1 1 d . . .
H8 H 0.787169 0.370262 0.270715 0.064 Uiso 1 1 calc R . .
C9 C 0.920(2) 0.3357(15) 0.3081(8) 0.079(7) Uani 1 1 d . . .
H9A H 0.933267 0.335635 0.336016 0.119 Uiso 1 1 calc GR . .
H9B H 0.993036 0.355861 0.295391 0.119 Uiso 1 1 calc GR . .
H9C H 0.909136 0.289955 0.299081 0.119 Uiso 1 1 calc GR . .
C10 C 0.824(2) 0.4499(13) 0.3074(8) 0.077(7) Uani 1 1 d . . .
H10A H 0.743908 0.473689 0.304667 0.115 Uiso 1 1 calc GR . .
H10B H 0.886176 0.467957 0.289150 0.115 Uiso 1 1 calc GR . .
H10C H 0.856255 0.455253 0.333647 0.115 Uiso 1 1 calc GR . .
C11 C 0.3523(17) 0.3587(10) 0.3206(6) 0.052(5) Uani 1 1 d . . .
H11 H 0.347022 0.389181 0.297912 0.062 Uiso 1 1 calc R . .
C12 C 0.275(2) 0.3890(12) 0.3522(7) 0.071(6) Uani 1 1 d . . .
H12A H 0.284362 0.362582 0.375651 0.106 Uiso 1 1 calc GR . .
H12B H 0.185326 0.389663 0.344549 0.106 Uiso 1 1 calc GR . .
H12C H 0.303624 0.434513 0.356945 0.106 Uiso 1 1 calc GR . .
C13 C 0.2974(18) 0.2907(10) 0.3080(7) 0.064(5) Uani 1 1 d . . .
H13A H 0.347048 0.273196 0.286470 0.096 Uiso 1 1 calc GR . .
H13B H 0.209079 0.296380 0.299990 0.096 Uiso 1 1 calc GR . .
H13C H 0.301347 0.259544 0.329617 0.096 Uiso 1 1 calc GR . .
C14 C 0.704(3) 0.1737(11) 0.2986(8) 0.076(7) Uani 1 1 d . . .
H14A H 0.672687 0.218647 0.293389 0.114 Uiso 1 1 calc GR . .
H14B H 0.710886 0.149032 0.274432 0.114 Uiso 1 1 calc GR . .
H14C H 0.786874 0.176154 0.311014 0.114 Uiso 1 1 calc GR . .
C15 C 0.451(2) 0.1059(10) 0.3005(8) 0.070(6) Uani 1 1 d . . .
H15A H 0.385675 0.085451 0.316658 0.105 Uiso 1 1 calc GR . .
H15B H 0.478432 0.074124 0.280869 0.105 Uiso 1 1 calc GR . .
H15C H 0.416275 0.145575 0.288024 0.105 Uiso 1 1 calc GR . .
C16 C 0.669(2) 0.0512(12) 0.3482(7) 0.074(7) Uani 1 1 d . . .
H16A H 0.743373 0.062491 0.363907 0.110 Uiso 1 1 calc GR . .
H16B H 0.696544 0.025051 0.325892 0.110 Uiso 1 1 calc GR . .
H16C H 0.609504 0.025212 0.363555 0.110 Uiso 1 1 calc GR . .
C17 C 0.289(2) 0.1386(10) 0.3938(7) 0.066(6) Uani 1 1 d . . .
H17A H 0.247968 0.174081 0.379203 0.099 Uiso 1 1 calc GR . .
H17B H 0.241381 0.129867 0.417386 0.099 Uiso 1 1 calc GR . .
H17C H 0.292860 0.098162 0.378197 0.099 Uiso 1 1 calc GR . .
C18 C 0.517(3) 0.1014(9) 0.4400(6) 0.065(6) Uani 1 1 d . . .
H18A H 0.520784 0.058432 0.426804 0.097 Uiso 1 1 calc GR . .
H18B H 0.461703 0.098098 0.462414 0.097 Uiso 1 1 calc GR . .
H18C H 0.602724 0.114049 0.448303 0.097 Uiso 1 1 calc GR . .
C19 C 0.440(3) 0.2470(12) 0.4361(8) 0.074(7) Uani 1 1 d . . .
H19A H 0.523970 0.265535 0.440780 0.110 Uiso 1 1 calc GR . .
H19B H 0.398272 0.237555 0.460748 0.110 Uiso 1 1 calc GR . .
H19C H 0.388617 0.279015 0.421603 0.110 Uiso 1 1 calc GR . .
C20 C 0.884(3) 0.1896(11) 0.3911(7) 0.081(7) Uani 1 1 d . . .
H20A H 0.806810 0.162876 0.391379 0.122 Uiso 1 1 calc GR . .
H20B H 0.957851 0.160685 0.394997 0.122 Uiso 1 1 calc GR . .
H20C H 0.891997 0.212260 0.366252 0.122 Uiso 1 1 calc GR . .
C21 C 0.842(2) 0.2081(12) 0.4779(6) 0.070(6) Uani 1 1 d . . .
H21A H 0.837682 0.239089 0.499592 0.105 Uiso 1 1 calc GR . .
H21B H 0.909943 0.175686 0.482579 0.105 Uiso 1 1 calc GR . .
H21C H 0.761283 0.184747 0.475302 0.105 Uiso 1 1 calc GR . .
C22 C 1.038(2) 0.2954(14) 0.4340(8) 0.082(7) Uani 1 1 d . . .
H22A H 1.044580 0.328346 0.413336 0.123 Uiso 1 1 calc GR . .
H22B H 1.102977 0.261334 0.430620 0.123 Uiso 1 1 calc GR . .
H22C H 1.049132 0.317356 0.458879 0.123 Uiso 1 1 calc GR . .
C23 C 0.596(3) 0.4238(12) 0.4159(9) 0.086(8) Uani 1 1 d . . .
H23A H 0.610409 0.420864 0.388131 0.128 Uiso 1 1 calc GR . .
H23B H 0.585934 0.470443 0.423320 0.128 Uiso 1 1 calc GR . .
H23C H 0.518642 0.399216 0.422537 0.128 Uiso 1 1 calc GR . .
C24 C 0.697(3) 0.3827(12) 0.4941(9) 0.092(9) Uani 1 1 d . . .
H24A H 0.618210 0.357607 0.497876 0.138 Uiso 1 1 calc GR . .
H24B H 0.686397 0.427740 0.504299 0.138 Uiso 1 1 calc GR . .
H24C H 0.766240 0.360404 0.507625 0.138 Uiso 1 1 calc GR . .
C25 C 0.867(3) 0.4478(12) 0.4361(9) 0.089(8) Uani 1 1 d . . .
H25A H 0.900530 0.444993 0.409904 0.134 Uiso 1 1 calc GR . .
H25B H 0.934708 0.437279 0.454501 0.134 Uiso 1 1 calc GR . .
H25C H 0.836117 0.492946 0.440958 0.134 Uiso 1 1 calc GR . .

loop_
_atom_site_aniso_label
_atom_site_aniso_U_11
_atom_site_aniso_U_22
_atom_site_aniso_U_33
_atom_site_aniso_U_23
_atom_site_aniso_U_13
_atom_site_aniso_U_12
Sm 0.0420(4) 0.0496(4) 0.0631(6) 0.0038(5) -0.0048(6) -0.0040(4)
Si1 0.058(4) 0.054(3) 0.068(4) 0.000(2) -0.004(3) 0.008(2)
Si2 0.049(3) 0.052(3) 0.068(4) 0.000(3) -0.005(3) -0.006(2)
Si3 0.046(3) 0.070(3) 0.058(3) 0.000(2) 0.003(4) -0.004(3)
Si4 0.062(4) 0.058(3) 0.084(5) 0.000(3) -0.007(4) -0.002(3)
O 0.047(11) 0.053(10) 0.070(14) 0.000 0.000 0.012(8)
N1 0.042(9) 0.071(10) 0.039(9) 0.009(7) -0.009(8) 0.002(7)
N2 0.058(11) 0.042(8) 0.067(12) 0.013(7) 0.013(10) 0.001(7)
N3 0.060(10) 0.040(7) 0.084(13) -0.003(8) 0.000(11) -0.010(6)
N4 0.042(10) 0.081(12) 0.070(13) 0.001(9) 0.007(10) -0.018(8)
C1 0.045(10) 0.038(8) 0.059(13) 0.001(8) -0.007(10) -0.004(7)
C2 0.034(10) 0.068(12) 0.061(13) 0.003(9) -0.006(10) -0.014(8)
C3 0.031(8) 0.040(8) 0.070(14) 0.001(8) -0.001(9) 0.009(7)
C4 0.042(10) 0.059(10) 0.057(13) -0.013(9) -0.002(10) 0.006(8)
C5 0.047(12) 0.084(14) 0.047(12) 0.000(10) -0.008(10) -0.017(10)
C6 0.065(13) 0.045(10) 0.068(15) -0.027(9) -0.018(12) 0.018(8)
C7 0.056(12) 0.046(9) 0.053(12) -0.002(8) -0.008(10) -0.010(8)
C8 0.056(12) 0.047(9) 0.056(12) 0.008(8) -0.020(11) -0.005(8)
C9 0.038(11) 0.115(19) 0.085(19) 0.025(15) -0.005(12) 0.006(12)
C10 0.050(13) 0.092(16) 0.088(19) 0.019(13) 0.006(13) -0.019(11)
C11 0.035(11) 0.075(12) 0.045(11) 0.011(8) -0.001(9) 0.003(8)
C12 0.045(13) 0.091(16) 0.077(17) -0.017(12) 0.007(12) 0.005(10)
C13 0.042(10) 0.055(10) 0.095(16) 0.006(12) -0.011(11) -0.014(9)
C14 0.078(17) 0.067(13) 0.083(18) -0.023(12) -0.004(15) 0.015(12)
C15 0.071(16) 0.051(11) 0.088(17) 0.008(10) -0.015(14) -0.001(10)
C16 0.068(16) 0.089(16) 0.064(15) -0.014(11) -0.014(13) 0.007(12)
C17 0.062(14) 0.057(11) 0.080(16) 0.012(10) -0.015(13) -0.014(10)
C18 0.092(17) 0.037(9) 0.065(14) 0.004(8) -0.003(13) -0.013(10)
C19 0.068(15) 0.080(14) 0.073(17) -0.013(12) -0.003(14) 0.018(12)
C20 0.089(18) 0.078(13) 0.077(15) -0.027(11) 0.004(17) 0.030(14)
C21 0.068(14) 0.071(12) 0.071(14) 0.010(11) 0.004(12) -0.011(11)
C22 0.059(14) 0.093(16) 0.095(19) 0.004(16) 0.002(14) -0.007(13)
C23 0.09(2) 0.067(13) 0.10(2) -0.013(12) -0.003(17) 0.005(12)
C24 0.09(2) 0.076(15) 0.11(2) -0.025(14) -0.021(18) 0.018(13)
C25 0.073(17) 0.080(14) 0.11(2) -0.009(14) -0.02(2) -0.006(14)

loop_
_atom_type_symbol
_atom_type_description
_atom_type_scat_dispersion_real
_atom_type_scat_dispersion_imag
_atom_type_scat_source
C C 0.0033 0.0016 'International Tables Vol C Tables 4.2.6.8 and 6.1.1.4'
H H 0.0000 0.0000 'International Tables Vol C Tables 4.2.6.8 and 6.1.1.4'
N N 0.0061 0.0033 'International Tables Vol C Tables 4.2.6.8 and 6.1.1.4'
O O 0.0106 0.0060 'International Tables Vol C Tables 4.2.6.8 and 6.1.1.4'
Si Si 0.0817 0.0704 'International Tables Vol C Tables 4.2.6.8 and 6.1.1.4'
Sm Sm -0.1638 3.4418 'International Tables Vol C Tables 4.2.6.8 and 6.1.1.4'

loop_
_geom_angle_atom_site_label_1
_geom_angle_atom_site_label_2
_geom_angle_atom_site_label_3
_geom_angle
_geom_angle_site_symmetry_1
_geom_angle_site_symmetry_3
Si2 Sm Si3 93.28(15) . .
Si2 Sm Si4 112.46(17) . .
Si4 Sm Si3 53.74(15) . .
N1 Sm Si2 148.5(4) . .
N1 Sm Si3 109.3(4) . .
N1 Sm Si4 98.7(4) . .
N1 Sm N2 55.4(6) . .
N1 Sm C1 28.6(6) . .
N2 Sm Si2 107.1(4) . .
N2 Sm Si3 158.4(4) . .
N2 Sm Si4 110.0(4) . .
N2 Sm C1 27.3(5) . .
N3 Sm Si2 29.1(5) . .
N3 Sm Si3 96.3(5) . .
N3 Sm Si4 136.0(5) . .
N3 Sm N1 123.3(7) . .
N3 Sm N2 104.9(6) . .
N3 Sm N4 116.2(7) . .
N3 Sm C1 113.3(6) . .
N4 Sm Si2 103.4(4) . .
N4 Sm Si3 25.0(5) . .
N4 Sm Si4 28.7(5) . .
N4 Sm N1 106.2(6) . .
N4 Sm N2 137.2(6) . .
N4 Sm C1 128.3(6) . .
C1 Sm Si2 127.5(4) . .
C1 Sm Si3 137.3(4) . .
C1 Sm Si4 110.0(4) . .
N3 Si1 C14 109.2(9) . .
N3 Si1 C15 113.7(10) . .
N3 Si1 C16 112.1(10) . .
C14 Si1 C15 106.2(12) . .
C14 Si1 C16 107.5(12) . .
C15 Si1 C16 107.9(10) . .
N3 Si2 Sm 40.9(5) . .
N3 Si2 C17 115.3(11) . .
N3 Si2 C18 114.4(11) . .
N3 Si2 C19 106.7(10) . .
C17 Si2 Sm 129.1(7) . .
C17 Si2 C19 106.6(11) . .
C18 Si2 Sm 124.1(8) . .
C18 Si2 C17 106.5(11) . .
C18 Si2 C19 106.8(11) . .
C19 Si2 Sm 65.8(9) . .
N4 Si3 Sm 35.5(7) . .
N4 Si3 C20 108.7(11) . .
N4 Si3 C21 112.4(11) . .
N4 Si3 C22 111.5(11) . .
C20 Si3 Sm 74.0(9) . .
C21 Si3 Sm 116.7(8) . .
C21 Si3 C20 106.2(12) . .
C22 Si3 Sm 129.7(9) . .
C22 Si3 C20 106.2(14) . .
C22 Si3 C21 111.4(12) . .
N4 Si4 Sm 40.3(7) . .
N4 Si4 C23 107.2(11) . .
N4 Si4 C24 113.6(11) . .
N4 Si4 C25 113.4(11) . .
C23 Si4 Sm 66.9(8) . .
C23 Si4 C25 105.9(13) . .
C24 Si4 Sm 127.2(9) . .
C24 Si4 C23 109.3(13) . .
C24 Si4 C25 107.2(14) . .
C25 Si4 Sm 124.9(10) . .
C3 O C3 107(2) 2_665 .
C1 N1 Sm 94.2(12) . .
C1 N1 C8 121.2(15) . .
C8 N1 Sm 144.5(13) . .
C1 N2 Sm 93.6(12) . .
C1 N2 C11 122.4(17) . .
C11 N2 Sm 140.4(12) . .
Si1 N3 Sm 122.5(10) . .
Si2 N3 Sm 110.0(9) . .
Si2 N3 Si1 127.5(9) . .
Si3 N4 Sm 119.5(10) . .
Si3 N4 Si4 129.5(12) . .
Si4 N4 Sm 111.0(10) . .
N1 C1 Sm 57.2(10) . .
N1 C1 C2 119.3(17) . .
N2 C1 Sm 59.2(11) . .
N2 C1 N1 114.9(18) . .
N2 C1 C2 125.6(18) . .
C2 C1 Sm 163.5(13) . .
C3 C2 C1 127.0(19) . .
C3 C2 C7 112.2(19) . .
C7 C2 C1 120.8(17) . .
O C3 C4 110.6(15) . .
C2 C3 O 124(2) . .
C2 C3 C4 125.0(18) . .
C3 C4 C4 105.7(10) . 2_665
C5 C4 C3 119.3(18) . .
C5 C4 C4 134.9(13) . 2_665
C4 C5 H5 121.1 . .
C4 C5 C6 118(2) . .
C6 C5 H5 121.1 . .
C5 C6 H6 120.0 . .
C7 C6 C5 119.9(17) . .
C7 C6 H6 120.0 . .
C2 C7 H7 117.2 . .
C6 C7 C2 125.5(18) . .
C6 C7 H7 117.2 . .
N1 C8 H8 107.6 . .
N1 C8 C9 112.3(16) . .
N1 C8 C10 110.9(18) . .
C9 C8 H8 107.6 . .
C9 C8 C10 110.8(19) . .
C10 C8 H8 107.6 . .
C8 C9 H9A 109.5 . .
C8 C9 H9B 109.5 . .
C8 C9 H9C 109.5 . .
H9A C9 H9B 109.5 . .
H9A C9 H9C 109.5 . .
H9B C9 H9C 109.5 . .
C8 C10 H10A 109.5 . .
C8 C10 H10B 109.5 . .
C8 C10 H10C 109.5 . .
H10A C10 H10B 109.5 . .
H10A C10 H10C 109.5 . .
H10B C10 H10C 109.5 . .
N2 C11 H11 107.4 . .
N2 C11 C12 113.4(18) . .
N2 C11 C13 110.0(16) . .
C12 C11 H11 107.4 . .
C12 C11 C13 111.2(18) . .
C13 C11 H11 107.4 . .
C11 C12 H12A 109.5 . .
C11 C12 H12B 109.5 . .
C11 C12 H12C 109.5 . .
H12A C12 H12B 109.5 . .
H12A C12 H12C 109.5 . .
H12B C12 H12C 109.5 . .
C11 C13 H13A 109.5 . .
C11 C13 H13B 109.5 . .
C11 C13 H13C 109.5 . .
H13A C13 H13B 109.5 . .
H13A C13 H13C 109.5 . .
H13B C13 H13C 109.5 . .
Si1 C14 H14A 109.5 . .
Si1 C14 H14B 109.5 . .
Si1 C14 H14C 109.5 . .
H14A C14 H14B 109.5 . .
H14A C14 H14C 109.5 . .
H14B C14 H14C 109.5 . .
Si1 C15 H15A 109.5 . .
Si1 C15 H15B 109.5 . .
Si1 C15 H15C 109.5 . .
H15A C15 H15B 109.5 . .
H15A C15 H15C 109.5 . .
H15B C15 H15C 109.5 . .
Si1 C16 H16A 109.5 . .
Si1 C16 H16B 109.5 . .
Si1 C16 H16C 109.5 . .
H16A C16 H16B 109.5 . .
H16A C16 H16C 109.5 . .
H16B C16 H16C 109.5 . .
Si2 C17 H17A 109.5 . .
Si2 C17 H17B 109.5 . .
Si2 C17 H17C 109.5 . .
H17A C17 H17B 109.5 . .
H17A C17 H17C 109.5 . .
H17B C17 H17C 109.5 . .
Si2 C18 H18A 109.5 . .
Si2 C18 H18B 109.5 . .
Si2 C18 H18C 109.5 . .
H18A C18 H18B 109.5 . .
H18A C18 H18C 109.5 . .
H18B C18 H18C 109.5 . .
Si2 C19 H19A 109.5 . .
Si2 C19 H19B 109.5 . .
Si2 C19 H19C 109.5 . .
H19A C19 H19B 109.5 . .
H19A C19 H19C 109.5 . .
H19B C19 H19C 109.5 . .
Si3 C20 H20A 109.5 . .
Si3 C20 H20B 109.5 . .
Si3 C20 H20C 109.5 . .
H20A C20 H20B 109.5 . .
H20A C20 H20C 109.5 . .
H20B C20 H20C 109.5 . .
Si3 C21 H21A 109.5 . .
Si3 C21 H21B 109.5 . .
Si3 C21 H21C 109.5 . .
H21A C21 H21B 109.5 . .
H21A C21 H21C 109.5 . .
H21B C21 H21C 109.5 . .
Si3 C22 H22A 109.5 . .
Si3 C22 H22B 109.5 . .
Si3 C22 H22C 109.5 . .
H22A C22 H22B 109.5 . .
H22A C22 H22C 109.5 . .
H22B C22 H22C 109.5 . .
Si4 C23 H23A 109.5 . .
Si4 C23 H23B 109.5 . .
Si4 C23 H23C 109.5 . .
H23A C23 H23B 109.5 . .
H23A C23 H23C 109.5 . .
H23B C23 H23C 109.5 . .
Si4 C24 H24A 109.5 . .
Si4 C24 H24B 109.5 . .
Si4 C24 H24C 109.5 . .
H24A C24 H24B 109.5 . .
H24A C24 H24C 109.5 . .
H24B C24 H24C 109.5 . .
Si4 C25 H25A 109.5 . .
Si4 C25 H25B 109.5 . .
Si4 C25 H25C 109.5 . .
H25A C25 H25B 109.5 . .
H25A C25 H25C 109.5 . .
H25B C25 H25C 109.5 . .

loop_
_geom_bond_atom_site_label_1
_geom_bond_atom_site_label_2
_geom_bond_distance
_geom_bond_site_symmetry_2
Sm Si2 3.275(6) .
Sm Si3 3.456(7) .
Sm Si4 3.328(7) .
Sm N1 2.373(16) .
Sm N2 2.423(17) .
Sm N3 2.282(14) .
Sm N4 2.304(19) .
Sm C1 2.816(19) .
Si1 N3 1.729(19) .
Si1 C14 1.87(3) .
Si1 C15 1.88(2) .
Si1 C16 1.89(3) .
Si2 N3 1.70(2) .
Si2 C17 1.88(2) .
Si2 C18 1.85(2) .
Si2 C19 1.95(2) .
Si3 N4 1.68(2) .
Si3 C20 1.95(2) .
Si3 C21 1.89(2) .
Si3 C22 1.88(2) .
Si4 N4 1.71(2) .
Si4 C23 1.87(3) .
Si4 C24 1.85(3) .
Si4 C25 1.88(3) .
O C3 1.39(2) 2_665
O C3 1.39(2) .
N1 C1 1.35(2) .
N1 C8 1.44(3) .
N2 C1 1.29(2) .
N2 C11 1.46(3) .
C1 C2 1.47(3) .
C2 C3 1.37(3) .
C2 C7 1.40(3) .
C3 C4 1.41(3) .
C4 C4 1.47(4) 2_665
C4 C5 1.37(3) .
C5 H5 0.9500 .
C5 C6 1.40(3) .
C6 H6 0.9500 .
C6 C7 1.35(3) .
C7 H7 0.9500 .
C8 H8 1.0000 .
C8 C9 1.50(3) .
C8 C10 1.55(3) .
C9 H9A 0.9800 .
C9 H9B 0.9800 .
C9 H9C 0.9800 .
C10 H10A 0.9800 .
C10 H10B 0.9800 .
C10 H10C 0.9800 .
C11 H11 1.0000 .
C11 C12 1.50(3) .
C11 C13 1.55(3) .
C12 H12A 0.9800 .
C12 H12B 0.9800 .
C12 H12C 0.9800 .
C13 H13A 0.9800 .
C13 H13B 0.9800 .
C13 H13C 0.9800 .
C14 H14A 0.9800 .
C14 H14B 0.9800 .
C14 H14C 0.9800 .
C15 H15A 0.9800 .
C15 H15B 0.9800 .
C15 H15C 0.9800 .
C16 H16A 0.9800 .
C16 H16B 0.9800 .
C16 H16C 0.9800 .
C17 H17A 0.9800 .
C17 H17B 0.9800 .
C17 H17C 0.9800 .
C18 H18A 0.9800 .
C18 H18B 0.9800 .
C18 H18C 0.9800 .
C19 H19A 0.9800 .
C19 H19B 0.9800 .
C19 H19C 0.9800 .
C20 H20A 0.9800 .
C20 H20B 0.9800 .
C20 H20C 0.9800 .
C21 H21A 0.9800 .
C21 H21B 0.9800 .
C21 H21C 0.9800 .
C22 H22A 0.9800 .
C22 H22B 0.9800 .
C22 H22C 0.9800 .
C23 H23A 0.9800 .
C23 H23B 0.9800 .
C23 H23C 0.9800 .
C24 H24A 0.9800 .
C24 H24B 0.9800 .
C24 H24C 0.9800 .
C25 H25A 0.9800 .
C25 H25B 0.9800 .
C25 H25C 0.9800 .

loop_
_smtbx_masks_void_nr
_smtbx_masks_void_average_x
_smtbx_masks_void_average_y
_smtbx_masks_void_average_z
_smtbx_masks_void_volume
_smtbx_masks_void_count_electrons
_smtbx_masks_void_content
1 0.000 0.000 0.000 15.3 0.0 ?
2 -0.628 0.000 0.500 321.1 47.9 '0.25(C7 H8)'
3 -0.396 0.500 0.000 321.1 47.9 '0.25(C7 H8)'
4 0.237 0.464 0.242 9.5 0.0 ?
5 0.237 0.536 0.758 9.5 0.0 ?
6 0.263 0.036 0.742 9.5 0.0 ?
7 0.263 0.964 0.258 9.5 0.0 ?
8 0.500 0.500 0.500 15.3 0.0 ?
9 0.737 0.036 0.258 9.5 0.0 ?
10 0.737 0.964 0.742 9.5 0.0 ?
11 0.763 0.464 0.758 9.5 0.0 ?
12 0.763 0.536 0.242 9.5 0.0 ?
